data_7209648
loop_
_publ_author_name
'Zou, Ji-Yong'
'Gao, Hong-Ling'
'Shi, Wei'
'Cui, Jian-Zhong'
'Cheng, Peng'

_publ_section_title
;
 Auxiliary ligand-assisted structural diversities of three metal--organic
 frameworks with potassium 1H-1,2,3-triazole-4,5-dicarboxylic acid:
 syntheses, crystal structures and luminescence properties
;
_journal_issue 14
_journal_name_full CrystEngComm
_journal_page_first 2682
_journal_paper_doi 10.1039/c3ce26854c
_journal_volume 15
_journal_year 2013
_chemical_formula_sum 'C12 H8 Cd2 K3 N9 O16'
_chemical_formula_weight 876.37
_chemical_name_systematic
;
?
;
_space_group_IT_number 13
_symmetry_cell_setting monoclinic
_symmetry_space_group_name_Hall '-P 2yac'
_symmetry_space_group_name_H-M 'P 1 2/n 1'
_atom_sites_solution_hydrogens geom
_atom_sites_solution_primary direct
_atom_sites_solution_secondary difmap
_audit_creation_method SHELXL-97
_cell_angle_alpha 90.00
_cell_angle_beta 97.391(4)
_cell_angle_gamma 90.00
_cell_formula_units_Z 2
_cell_length_a 7.9992(4)
_cell_length_b 7.6259(3)
_cell_length_c 20.6651(10)
_cell_measurement_reflns_used 3813
_cell_measurement_temperature 121.2
_cell_measurement_theta_max 29.2776
_cell_measurement_theta_min 2.5624
_cell_volume 1250.12(10)
_computing_cell_refinement CrysAlisPro
_computing_data_collection CrysAlisPro
_computing_data_reduction CrysAlisPro
_computing_structure_refinement 'SHELXL-97 (Sheldrick, 1997)'
_computing_structure_solution 'SHELXS-97 (Sheldrick, 1990)'
_diffrn_ambient_temperature 121.2
_diffrn_detector_area_resol_mean 16.2116
_diffrn_measured_fraction_theta_full 1.000
_diffrn_measured_fraction_theta_max 1.000
_diffrn_measurement_device_type 'SuperNova, Single source at offset), Eos'
_diffrn_measurement_method '\w scans'
_diffrn_radiation_monochromator graphite
_diffrn_radiation_source 'fine-focus sealed tube'
_diffrn_radiation_type MoK\a
_diffrn_radiation_wavelength 0.71073
_diffrn_reflns_av_R_equivalents 0.0208
_diffrn_reflns_av_sigmaI/netI 0.0293
_diffrn_reflns_limit_h_max 9
_diffrn_reflns_limit_h_min -8
_diffrn_reflns_limit_k_max 9
_diffrn_reflns_limit_k_min -8
_diffrn_reflns_limit_l_max 24
_diffrn_reflns_limit_l_min -14
_diffrn_reflns_number 4561
_diffrn_reflns_theta_full 25.01
_diffrn_reflns_theta_max 25.01
_diffrn_reflns_theta_min 2.63
_exptl_absorpt_coefficient_mu 2.296
_exptl_absorpt_correction_T_max 0.8029
_exptl_absorpt_correction_T_min 0.7102
_exptl_absorpt_correction_type multi-scan
_exptl_absorpt_process_details CrysAlisPro
_exptl_crystal_colour clourless
_exptl_crystal_density_diffrn 2.328
_exptl_crystal_density_method 'not measured'
_exptl_crystal_description block
_exptl_crystal_F_000 848
_exptl_crystal_size_max 0.16
_exptl_crystal_size_mid 0.12
_exptl_crystal_size_min 0.10
_refine_diff_density_max 1.499
_refine_diff_density_min -2.333
_refine_diff_density_rms 0.172
_refine_ls_extinction_coef 0.0027(7)
_refine_ls_extinction_expression Fc^*^=kFc[1+0.001xFc^2^\l^3^/sin(2\q)]^-1/4^
_refine_ls_extinction_method SHELXL
_refine_ls_goodness_of_fit_ref 1.045
_refine_ls_hydrogen_treatment constr
_refine_ls_matrix_type full
_refine_ls_number_parameters 194
_refine_ls_number_reflns 2200
_refine_ls_number_restraints 6
_refine_ls_restrained_S_all 1.053
_refine_ls_R_factor_all 0.0422
_refine_ls_R_factor_gt 0.0404
_refine_ls_shift/su_max 0.000
_refine_ls_shift/su_mean 0.000
_refine_ls_structure_factor_coef Fsqd
_refine_ls_weighting_details 'calc w=1/[\s^2^(Fo^2^)+(0.0710P)^2^+7.3129P] where P=(Fo^2^+2Fc^2^)/3'
_refine_ls_weighting_scheme calc
_refine_ls_wR_factor_gt 0.1162
_refine_ls_wR_factor_ref 0.1183
_reflns_number_gt 2070
_reflns_number_total 2200
_reflns_threshold_expression >2sigma(I)
_cod_data_source_file c3ce26854c.txt
_cod_data_source_block 3
_cod_depositor_comments
;
The following automatic conversions were performed:

'_symmetry_cell_setting' value 'Monoclinic' changed to 'monoclinic'
according to /home/saulius/struct/CIF-dictionaries/cif_core.dic
dictionary named 'cif_core.dic' version 2.4.2 from
2011-04-26.

'_exptl_absorpt_correction_type' value 'Multi-scan'
changed to 'multi-scan' according to
/home/saulius/struct/CIF-dictionaries/cif_core.dic dictionary named
'cif_core.dic' version 2.4.2 from 2011-04-26.

Automatic conversion script
Id: cif_fix_values 1891 2012-01-12 08:04:46Z andrius 
;
_cod_original_cell_volume 1250.11(10)
_cod_original_sg_symbol_H-M P2/n
_cod_database_code 7209648

loop_
_symmetry_equiv_pos_as_xyz
'x, y, z'
'-x+1/2, y, -z+1/2'
'-x, -y, -z'
'x-1/2, -y, z-1/2'

loop_
_atom_site_label
_atom_site_type_symbol
_atom_site_fract_x
_atom_site_fract_y
_atom_site_fract_z
_atom_site_U_iso_or_equiv
_atom_site_adp_type
_atom_site_occupancy
_atom_site_symmetry_multiplicity
_atom_site_calc_flag
_atom_site_refinement_flags
Cd1 Cd 0.50811(5) 0.48730(5) 0.606766(17) 0.0123(2) Uani 1 1 d .
O3 O -0.1599(5) 0.1423(5) 0.51523(19) 0.0213(9) Uani 1 1 d .
O5 O 0.5602(5) 0.1913(5) 0.61737(17) 0.0157(8) Uani 1 1 d .
N5 N 0.7500 0.5506(9) 0.7500 0.0150(13) Uani 1 2 d S
O2 O 0.0015(5) 0.2451(6) 0.61740(19) 0.0226(9) Uani 1 1 d .
N2 N 0.2950(6) 0.4194(6) 0.4564(2) 0.0165(10) Uani 1 1 d .
O4 O -0.1382(5) 0.1354(5) 0.40942(19) 0.0212(9) Uani 1 1 d .
N3 N 0.1576(6) 0.3318(6) 0.4290(2) 0.0171(10) Uani 1 1 d .
C4 C -0.0838(6) 0.1800(7) 0.4654(3) 0.0154(11) Uani 1 1 d .
N4 N 0.6739(6) 0.4466(6) 0.7027(2) 0.0125(9) Uani 1 1 d .
N1 N 0.3009(6) 0.4241(6) 0.5212(2) 0.0145(9) Uani 1 1 d .
O1 O 0.2457(5) 0.3822(6) 0.64809(17) 0.0215(9) Uani 1 1 d .
C1 C 0.1356(7) 0.3215(7) 0.6056(2) 0.0153(11) Uani 1 1 d .
C2 C 0.1633(6) 0.3386(7) 0.5362(3) 0.0138(11) Uani 1 1 d .
C5 C 0.7021(6) 0.2773(6) 0.7196(2) 0.0095(10) Uani 1 1 d .
C6 C 0.6362(6) 0.1380(7) 0.6711(2) 0.0111(10) Uani 1 1 d .
O7 O 0.4570(6) 0.7751(6) 0.6151(3) 0.0461(14) Uani 1 1 d U
H7A H 0.3575 0.8200 0.6091 0.055 Uiso 1 1 d R
H7B H 0.5006 0.8080 0.6540 0.055 Uiso 1 1 d R
C3 C 0.0747(6) 0.2806(7) 0.4787(2) 0.0129(10) Uani 1 1 d .
O6 O 0.6583(6) -0.0181(5) 0.6862(2) 0.0207(10) Uani 1 1 d .
O8 O 1.2500 0.0937(8) 0.7500 0.0399(17) Uani 1 2 d S
H8 H 1.2743 0.1611 0.7200 0.048 Uiso 1 1 d R
O9 O 1.2500 -0.3761(8) 0.7500 0.0250(13) Uani 1 2 d S
H9 H 1.2749 -0.4391 0.7192 0.030 Uiso 1 1 d R
K1 K 0.97810(18) -0.1587(2) 0.70344(7) 0.0324(4) Uani 1 1 d .
K2 K 0.5000 0.0000 0.5000 0.0594(8) Uani 1 2 d S

loop_
_atom_site_aniso_label
_atom_site_aniso_U_11
_atom_site_aniso_U_22
_atom_site_aniso_U_33
_atom_site_aniso_U_23
_atom_site_aniso_U_13
_atom_site_aniso_U_12
Cd1 0.0172(3) 0.0102(3) 0.0075(3) 0.00083(12) -0.00563(17) -0.00179(14)
O3 0.0159(19) 0.024(2) 0.023(2) -0.0019(17) 0.0008(16) -0.0040(17)
O5 0.0223(19) 0.0111(18) 0.0120(18) -0.0013(14) -0.0050(15) -0.0020(16)
N5 0.023(3) 0.010(3) 0.009(3) 0.000 -0.011(3) 0.000
O2 0.019(2) 0.030(2) 0.019(2) -0.0022(17) 0.0025(16) -0.0033(17)
N2 0.021(2) 0.018(2) 0.008(2) 0.0030(18) -0.0065(17) -0.007(2)
O4 0.0137(18) 0.029(2) 0.020(2) -0.0087(17) -0.0044(15) -0.0020(17)
N3 0.019(2) 0.015(2) 0.015(2) -0.0003(18) -0.0062(18) -0.0033(19)
C4 0.012(2) 0.012(3) 0.020(3) -0.002(2) -0.003(2) 0.005(2)
N4 0.018(2) 0.011(2) 0.007(2) -0.0023(17) -0.0047(17) -0.0011(19)
N1 0.021(2) 0.011(2) 0.010(2) 0.0014(17) -0.0061(17) -0.0023(19)
O1 0.022(2) 0.029(2) 0.0115(19) -0.0059(16) -0.0026(16) 0.0002(17)
C1 0.017(3) 0.016(3) 0.013(3) -0.002(2) 0.000(2) 0.007(2)
C2 0.013(3) 0.010(2) 0.017(3) 0.000(2) -0.002(2) 0.003(2)
C5 0.012(2) 0.006(2) 0.010(2) 0.0022(19) 0.0002(19) 0.0000(19)
C6 0.011(2) 0.014(3) 0.008(2) -0.0010(19) -0.0017(19) -0.003(2)
O7 0.022(2) 0.024(2) 0.084(4) -0.023(2) -0.025(2) 0.006(2)
C3 0.013(2) 0.013(2) 0.012(2) -0.001(2) -0.0028(19) 0.002(2)
O6 0.031(2) 0.0075(19) 0.019(2) -0.0007(14) -0.0138(18) -0.0006(16)
O8 0.074(5) 0.022(3) 0.022(3) 0.000 -0.002(3) 0.000
O9 0.035(3) 0.020(3) 0.020(3) 0.000 0.004(2) 0.000
K1 0.0285(7) 0.0395(9) 0.0283(8) -0.0075(6) 0.0001(6) 0.0045(6)
K2 0.066(2) 0.0622(19) 0.0498(18) -0.0033(12) 0.0049(15) -0.0101(13)

loop_
_atom_type_symbol
_atom_type_description
_atom_type_scat_dispersion_real
_atom_type_scat_dispersion_imag
_atom_type_scat_source
C C 0.0033 0.0016 'International Tables Vol C Tables 4.2.6.8 and 6.1.1.4'
H H 0.0000 0.0000 'International Tables Vol C Tables 4.2.6.8 and 6.1.1.4'
Cd Cd -0.8075 1.2024 'International Tables Vol C Tables 4.2.6.8 and 6.1.1.4'
K K 0.2009 0.2494 'International Tables Vol C Tables 4.2.6.8 and 6.1.1.4'
N N 0.0061 0.0033 'International Tables Vol C Tables 4.2.6.8 and 6.1.1.4'
O O 0.0106 0.0060 'International Tables Vol C Tables 4.2.6.8 and 6.1.1.4'

loop_
_geom_angle_atom_site_label_1
_geom_angle_atom_site_label_2
_geom_angle_atom_site_label_3
_geom_angle
_geom_angle_site_symmetry_1
_geom_angle_site_symmetry_3
O7 Cd1 N4 99.16(17) . .
O7 Cd1 N2 83.4(2) . 3_666
N4 Cd1 N2 100.01(16) . 3_666
O7 Cd1 O5 170.13(18) . .
N4 Cd1 O5 72.74(14) . .
N2 Cd1 O5 103.32(15) 3_666 .
O7 Cd1 N1 98.20(16) . .
N4 Cd1 N1 157.48(17) . .
N2 Cd1 N1 96.13(15) 3_666 .
O5 Cd1 N1 88.37(14) . .
O7 Cd1 O1 96.79(18) . .
N4 Cd1 O1 94.61(14) . .
N2 Cd1 O1 165.17(13) 3_666 .
O5 Cd1 O1 78.61(14) . .
N1 Cd1 O1 69.13(14) . .
C4 O3 K2 121.7(3) . 1_455
C6 O5 Cd1 117.4(3) . .
C6 O5 K2 126.9(3) . .
Cd1 O5 K2 114.65(14) . .
N4 N5 N4 107.6(6) 2_656 .
N4 N5 K1 114.7(2) 2_656 1_565
N4 N5 K1 115.2(2) . 1_565
N4 N5 K1 115.2(2) 2_656 2_666
N4 N5 K1 114.7(2) . 2_666
K1 N5 K1 88.75(18) 1_565 2_666
N1 N2 N3 111.0(4) . .
N1 N2 Cd1 128.8(3) . 3_666
N3 N2 Cd1 119.9(3) . 3_666
C4 O4 K1 128.3(3) . 3_656
N2 N3 C3 106.1(4) . .
N2 N3 K1 139.0(3) . 3_656
C3 N3 K1 113.4(3) . 3_656
O4 C4 O3 122.8(5) . .
O4 C4 C3 120.6(5) . .
O3 C4 C3 116.7(5) . .
N5 N4 C5 109.4(4) . .
N5 N4 Cd1 135.9(4) . .
C5 N4 Cd1 114.7(3) . .
N2 N1 C2 107.0(4) . .
N2 N1 Cd1 134.6(3) . .
C2 N1 Cd1 116.8(3) . .
C1 O1 Cd1 115.2(3) . .
O1 C1 O2 124.8(5) . .
O1 C1 C2 117.8(5) . .
O2 C1 C2 117.4(5) . .
N1 C2 C3 107.6(5) . .
N1 C2 C1 119.5(4) . .
C3 C2 C1 133.0(5) . .
N4 C5 C5 106.8(3) . 2_656
N4 C5 C6 118.0(4) . .
C5 C5 C6 135.1(3) 2_656 .
O6 C6 O5 124.7(5) . .
O6 C6 C5 118.9(4) . .
O5 C6 C5 116.4(4) . .
Cd1 O7 K2 117.4(2) . 1_565
Cd1 O7 H7A 123.5 . .
K2 O7 H7A 81.7 1_565 .
Cd1 O7 H7B 107.3 . .
K2 O7 H7B 119.7 1_565 .
H7A O7 H7B 105.8 . .
N3 C3 C2 108.4(5) . .
N3 C3 C4 120.2(4) . .
C2 C3 C4 131.4(5) . .
C6 O6 K1 120.5(4) . .
C6 O6 K1 120.3(4) . 2_656
K1 O6 K1 101.19(13) . 2_656
K1 O8 K1 99.2(2) 2_756 .
K1 O8 H8 113.8 2_756 .
K1 O8 H8 112.6 . .
K1 O9 K1 107.5(2) . 2_756
K1 O9 H9 109.0 . .
K1 O9 H9 110.4 2_756 .
O6 K1 O9 160.19(12) . .
O6 K1 O4 112.53(13) . 3_656
O9 K1 O4 84.60(9) . 3_656
O6 K1 O6 60.93(15) . 2_656
O9 K1 O6 107.85(9) . 2_656
O4 K1 O6 154.21(13) 3_656 2_656
O6 K1 O8 114.76(13) . .
O9 K1 O8 76.63(14) . .
O4 K1 O8 80.49(9) 3_656 .
O6 K1 O8 80.64(10) 2_656 .
O6 K1 N5 75.22(11) . 1_545
O9 K1 N5 86.11(11) . 1_545
O4 K1 N5 130.72(11) 3_656 1_545
O6 K1 N5 73.78(11) 2_656 1_545
O8 K1 N5 142.95(7) . 1_545
O6 K1 N3 80.67(13) . 3_656
O9 K1 N3 102.63(12) . 3_656
O4 K1 N3 55.93(12) 3_656 3_656
O6 K1 N3 137.40(13) 2_656 3_656
O8 K1 N3 135.99(10) . 3_656
N5 K1 N3 79.44(10) 1_545 3_656
O6 K1 K1 40.30(10) . 2_656
O9 K1 K1 120.47(6) . 2_656
O4 K1 K1 150.24(10) 3_656 2_656
O6 K1 K1 38.51(9) 2_656 2_656
O8 K1 K1 118.61(6) . 2_656
N5 K1 K1 45.62(9) 1_545 2_656
N3 K1 K1 99.92(10) 3_656 2_656
O6 K1 K1 151.78(9) . 2_756
O9 K1 K1 36.24(10) . 2_756
O4 K1 K1 80.62(8) 3_656 2_756
O6 K1 K1 96.04(10) 2_656 2_756
O8 K1 K1 40.39(10) . 2_756
N5 K1 K1 116.09(6) 1_545 2_756
N3 K1 K1 125.64(10) 3_656 2_756
K1 K1 K1 128.96(7) 2_656 2_756
O5 K2 O5 180.0 . 3_656
O5 K2 O3 70.11(11) . 1_655
O5 K2 O3 109.88(11) 3_656 1_655
O5 K2 O3 109.89(11) . 3_556
O5 K2 O3 70.11(11) 3_656 3_556
O3 K2 O3 180.0 1_655 3_556
O5 K2 O7 68.68(12) . 1_545
O5 K2 O7 111.33(12) 3_656 1_545
O3 K2 O7 109.27(11) 1_655 1_545
O3 K2 O7 70.73(12) 3_556 1_545
O5 K2 O7 111.32(12) . 3_666
O5 K2 O7 68.68(12) 3_656 3_666
O3 K2 O7 70.73(12) 1_655 3_666
O3 K2 O7 109.27(11) 3_556 3_666
O7 K2 O7 180.00(15) 1_545 3_666

loop_
_geom_bond_atom_site_label_1
_geom_bond_atom_site_label_2
_geom_bond_distance
_geom_bond_site_symmetry_2
Cd1 O7 2.243(5) .
Cd1 N4 2.260(4) .
Cd1 N2 2.285(5) 3_666
Cd1 O5 2.301(4) .
Cd1 N1 2.314(4) .
Cd1 O1 2.498(4) .
O3 C4 1.293(7) .
O3 K2 2.908(4) 1_455
O5 C6 1.262(6) .
O5 K2 2.818(4) .
N5 N4 1.342(6) 2_656
N5 N4 1.342(6) .
N5 K1 3.102(5) 1_565
N5 K1 3.102(5) 2_666
O2 C1 1.271(7) .
N2 N1 1.333(6) .
N2 N3 1.347(6) .
N2 Cd1 2.285(4) 3_666
O4 C4 1.231(6) .
O4 K1 2.807(4) 3_656
N3 C3 1.350(7) .
N3 K1 3.106(5) 3_656
C4 C3 1.477(7) .
N4 C5 1.349(7) .
N1 C2 1.349(7) .
O1 C1 1.250(6) .
C1 C2 1.486(7) .
C2 C3 1.376(7) .
C5 C5 1.386(10) 2_656
C5 C6 1.509(7) .
C6 O6 1.238(6) .
O7 K2 2.988(6) 1_565
O7 H7A 0.8603 .
O7 H7B 0.8704 .
O6 K1 2.754(5) .
O6 K1 2.861(5) 2_656
O8 K1 2.970(4) 2_756
O8 K1 2.970(4) .
O8 H8 0.8459 .
O9 K1 2.805(4) .
O9 K1 2.805(4) 2_756
O9 H9 0.8416 .
K1 O4 2.807(4) 3_656
K1 O6 2.861(5) 2_656
K1 N5 3.102(5) 1_545
K1 N3 3.106(5) 3_656
K1 K1 4.339(3) 2_656
K1 K1 4.525(3) 2_756
K2 O5 2.818(4) 3_656
K2 O3 2.908(4) 1_655
K2 O3 2.908(4) 3_556
K2 O7 2.988(6) 1_545
K2 O7 2.988(6) 3_666

loop_
_geom_torsion_atom_site_label_1
_geom_torsion_atom_site_label_2
_geom_torsion_atom_site_label_3
_geom_torsion_atom_site_label_4
_geom_torsion
_geom_torsion_site_symmetry_1
_geom_torsion_site_symmetry_4
O7 Cd1 O5 C6 -28.2(10) . .
N4 Cd1 O5 C6 7.4(4) . .
N2 Cd1 O5 C6 103.9(4) 3_666 .
N1 Cd1 O5 C6 -160.2(4) . .
O1 Cd1 O5 C6 -91.2(4) . .
O7 Cd1 O5 K2 162.8(8) . .
N4 Cd1 O5 K2 -161.6(2) . .
N2 Cd1 O5 K2 -65.08(18) 3_666 .
N1 Cd1 O5 K2 30.83(17) . .
O1 Cd1 O5 K2 99.86(16) . .
N1 N2 N3 C3 0.2(6) . .
Cd1 N2 N3 C3 174.4(3) 3_666 .
N1 N2 N3 K1 -164.2(4) . 3_656
Cd1 N2 N3 K1 10.0(7) 3_666 3_656
K1 O4 C4 O3 -170.7(3) 3_656 .
K1 O4 C4 C3 9.1(7) 3_656 .
K2 O3 C4 O4 -10.9(7) 1_455 .
K2 O3 C4 C3 169.2(3) 1_455 .
N4 N5 N4 C5 -0.3(3) 2_656 .
K1 N5 N4 C5 129.1(4) 1_565 .
K1 N5 N4 C5 -130.0(4) 2_666 .
N4 N5 N4 Cd1 177.0(5) 2_656 .
K1 N5 N4 Cd1 -53.7(4) 1_565 .
K1 N5 N4 Cd1 47.3(5) 2_666 .
O7 Cd1 N4 N5 -9.5(4) . .
N2 Cd1 N4 N5 75.3(4) 3_666 .
O5 Cd1 N4 N5 176.3(4) . .
N1 Cd1 N4 N5 -149.5(4) . .
O1 Cd1 N4 N5 -107.2(4) . .
O7 Cd1 N4 C5 167.7(4) . .
N2 Cd1 N4 C5 -107.5(4) 3_666 .
O5 Cd1 N4 C5 -6.5(3) . .
N1 Cd1 N4 C5 27.7(6) . .
O1 Cd1 N4 C5 70.0(4) . .
N3 N2 N1 C2 -0.4(6) . .
Cd1 N2 N1 C2 -174.0(4) 3_666 .
N3 N2 N1 Cd1 164.0(4) . .
Cd1 N2 N1 Cd1 -9.5(7) 3_666 .
O7 Cd1 N1 N2 91.6(5) . .
N4 Cd1 N1 N2 -128.2(5) . .
N2 Cd1 N1 N2 7.5(6) 3_666 .
O5 Cd1 N1 N2 -95.8(5) . .
O1 Cd1 N1 N2 -174.2(5) . .
O7 Cd1 N1 C2 -105.0(4) . .
N4 Cd1 N1 C2 35.1(7) . .
N2 Cd1 N1 C2 170.8(4) 3_666 .
O5 Cd1 N1 C2 67.6(4) . .
O1 Cd1 N1 C2 -10.8(3) . .
O7 Cd1 O1 C1 106.0(4) . .
N4 Cd1 O1 C1 -154.2(4) . .
N2 Cd1 O1 C1 16.2(8) 3_666 .
O5 Cd1 O1 C1 -82.9(4) . .
N1 Cd1 O1 C1 9.8(4) . .
Cd1 O1 C1 O2 172.3(4) . .
Cd1 O1 C1 C2 -7.3(6) . .
N2 N1 C2 C3 0.5(6) . .
Cd1 N1 C2 C3 -167.2(3) . .
N2 N1 C2 C1 179.7(4) . .
Cd1 N1 C2 C1 12.0(6) . .
O1 C1 C2 N1 -2.6(7) . .
O2 C1 C2 N1 177.7(5) . .
O1 C1 C2 C3 176.3(5) . .
O2 C1 C2 C3 -3.4(9) . .
N5 N4 C5 C5 0.8(6) . 2_656
Cd1 N4 C5 C5 -177.1(4) . 2_656
N5 N4 C5 C6 -176.4(4) . .
Cd1 N4 C5 C6 5.7(6) . .
Cd1 O5 C6 O6 172.6(4) . .
K2 O5 C6 O6 -19.9(7) . .
Cd1 O5 C6 C5 -6.8(6) . .
K2 O5 C6 C5 160.6(3) . .
N4 C5 C6 O6 -178.8(5) . .
C5 C5 C6 O6 5.1(10) 2_656 .
N4 C5 C6 O5 0.7(7) . .
C5 C5 C6 O5 -175.4(7) 2_656 .
N4 Cd1 O7 K2 132.20(18) . 1_565
N2 Cd1 O7 K2 33.08(18) 3_666 1_565
O5 Cd1 O7 K2 166.5(7) . 1_565
N1 Cd1 O7 K2 -62.2(2) . 1_565
O1 Cd1 O7 K2 -131.99(17) . 1_565
N2 N3 C3 C2 0.1(6) . .
K1 N3 C3 C2 169.1(3) 3_656 .
N2 N3 C3 C4 180.0(4) . .
K1 N3 C3 C4 -11.1(6) 3_656 .
N1 C2 C3 N3 -0.4(6) . .
C1 C2 C3 N3 -179.5(5) . .
N1 C2 C3 C4 179.8(5) . .
C1 C2 C3 C4 0.7(10) . .
O4 C4 C3 N3 3.1(8) . .
O3 C4 C3 N3 -177.0(5) . .
O4 C4 C3 C2 -177.1(5) . .
O3 C4 C3 C2 2.8(8) . .
O5 C6 O6 K1 113.7(5) . .
C5 C6 O6 K1 -66.9(6) . .
O5 C6 O6 K1 -119.0(5) . 2_656
C5 C6 O6 K1 60.4(6) . 2_656
C6 O6 K1 O9 151.8(4) . .
K1 O6 K1 O9 16.2(4) 2_656 .
C6 O6 K1 O4 -59.9(4) . 3_656
K1 O6 K1 O4 164.57(11) 2_656 3_656
C6 O6 K1 O6 92.3(4) . 2_656
K1 O6 K1 O6 -43.22(15) 2_656 2_656
C6 O6 K1 O8 29.8(4) . .
K1 O6 K1 O8 -105.75(12) 2_656 .
C6 O6 K1 N5 171.7(4) . 1_545
K1 O6 K1 N5 36.18(10) 2_656 1_545
C6 O6 K1 N3 -106.8(4) . 3_656
K1 O6 K1 N3 117.63(13) 2_656 3_656
C6 O6 K1 K1 135.6(4) . 2_656
C6 O6 K1 K1 53.7(5) . 2_756
K1 O6 K1 K1 -81.9(2) 2_656 2_756
K1 O9 K1 O6 -127.6(4) 2_756 .
K1 O9 K1 O4 81.49(9) 2_756 3_656
K1 O9 K1 O6 -75.39(10) 2_756 2_656
K1 O9 K1 O8 0.0 2_756 .
K1 O9 K1 N5 -146.97(7) 2_756 1_545
K1 O9 K1 N3 134.77(10) 2_756 3_656
K1 O9 K1 K1 -115.55(8) 2_756 2_656
K1 O8 K1 O6 162.81(12) 2_756 .
K1 O8 K1 O9 -0.001(1) 2_756 .
K1 O8 K1 O4 -86.66(9) 2_756 3_656
K1 O8 K1 O6 111.00(9) 2_756 2_656
K1 O8 K1 N5 64.50(19) 2_756 1_545
K1 O8 K1 N3 -94.45(17) 2_756 3_656
K1 O8 K1 K1 117.65(8) 2_756 2_656
C6 O5 K2 O5 -148(10) . 3_656
Cd1 O5 K2 O5 20(10) . 3_656
C6 O5 K2 O3 -81.7(4) . 1_655
Cd1 O5 K2 O3 86.07(17) . 1_655
C6 O5 K2 O3 98.3(4) . 3_556
Cd1 O5 K2 O3 -93.93(17) . 3_556
C6 O5 K2 O7 39.5(4) . 1_545
Cd1 O5 K2 O7 -152.7(2) . 1_545
C6 O5 K2 O7 -140.5(4) . 3_666
Cd1 O5 K2 O7 27.3(2) . 3_666
